data_2220047
loop_
_publ_author_name
'Harding, David J.'
'Harding, Phimphaka'
'Adams, Harry'

_publ_section_title
;
 Tris(phenanthroline-\k^2^<i>N</i>,<i>N</i>')cobalt(II)
 tetrafluoridoborate acetonitrile solvate
;
_journal_coeditor_code AT2665
_journal_issue 12
_journal_name_full 'Acta Crystallographica Section E'
_journal_page_first m1538
_journal_paper_doi 10.1107/S1600536808036611
_journal_volume 64
_journal_year 2008
_chemical_formula_iupac '[Co (C12 H8 N2)3] (B F4)2, C2 H3 N'
_chemical_formula_moiety 'C36 H24 Co N6 2+, 2(B F4 -), C2 H3 N'
_chemical_formula_sum 'C38 H27 B2 Co F8 N7'
_chemical_formula_weight 814.22
_chemical_name_systematic
;
Tris(phenanthroline-\k^2^N,N')cobalt(II) tetrafluoridoborate acetonitrile
solvate
;
_space_group_IT_number 14
_symmetry_cell_setting monoclinic
_symmetry_space_group_name_Hall '-P 2yn'
_symmetry_space_group_name_H-M 'P 1 21/n 1'
_atom_sites_solution_hydrogens geom
_atom_sites_solution_primary direct
_atom_sites_solution_secondary difmap
_audit_creation_method SHELXL-97
_cell_angle_alpha 90.00
_cell_angle_beta 107.3610(10)
_cell_angle_gamma 90.00
_cell_formula_units_Z 4
_cell_length_a 18.0443(2)
_cell_length_b 9.36230(10)
_cell_length_c 22.0702(2)
_cell_measurement_reflns_used 9965
_cell_measurement_temperature 150(2)
_cell_measurement_theta_max 24.84
_cell_measurement_theta_min 2.37
_cell_volume 3558.60(7)
_computing_cell_refinement 'SAINT (Bruker, 1997)'
_computing_data_collection 'SMART (Bruker, 1997)'
_computing_data_reduction 'SAINT (Bruker, 1997)'
_computing_molecular_graphics 'SHELXTL (Sheldrick, 2008)'
_computing_publication_material 'SHELXTL (Sheldrick, 2008)'
_computing_structure_refinement 'SHELXL97 (Sheldrick, 2008)'
_computing_structure_solution 'SHELXS97 (Sheldrick, 2008)'
_diffrn_ambient_temperature 150(2)
_diffrn_detector_area_resol_mean 100
_diffrn_measured_fraction_theta_full 1.000
_diffrn_measured_fraction_theta_max 1.000
_diffrn_measurement_device_type 'Bruker SMART CCD area-detector'
_diffrn_measurement_method '\f and \w'
_diffrn_radiation_monochromator graphite
_diffrn_radiation_source 'fine-focus sealed tube'
_diffrn_radiation_type MoK\a
_diffrn_radiation_wavelength 0.71073
_diffrn_reflns_av_R_equivalents 0.0458
_diffrn_reflns_av_sigmaI/netI 0.0268
_diffrn_reflns_limit_h_max 21
_diffrn_reflns_limit_h_min -21
_diffrn_reflns_limit_k_max 11
_diffrn_reflns_limit_k_min -11
_diffrn_reflns_limit_l_max 26
_diffrn_reflns_limit_l_min -26
_diffrn_reflns_number 56541
_diffrn_reflns_theta_full 25.00
_diffrn_reflns_theta_max 25.00
_diffrn_reflns_theta_min 1.28
_diffrn_standards_decay_% 0
_diffrn_standards_number 0
_exptl_absorpt_coefficient_mu 0.565
_exptl_absorpt_correction_T_max 0.9353
_exptl_absorpt_correction_T_min 0.8399
_exptl_absorpt_correction_type multi-scan
_exptl_absorpt_process_details '(SADABS; Bruker, 1997)'
_exptl_crystal_colour yellow
_exptl_crystal_density_diffrn 1.520
_exptl_crystal_density_method 'not measured'
_exptl_crystal_description plate
_exptl_crystal_F_000 1652
_exptl_crystal_size_max 0.32
_exptl_crystal_size_mid 0.28
_exptl_crystal_size_min 0.12
_refine_diff_density_max 2.955
_refine_diff_density_min -0.937
_refine_ls_extinction_method none
_refine_ls_goodness_of_fit_ref 1.034
_refine_ls_hydrogen_treatment constr
_refine_ls_matrix_type full
_refine_ls_number_parameters 501
_refine_ls_number_reflns 6276
_refine_ls_number_restraints 0
_refine_ls_restrained_S_all 1.034
_refine_ls_R_factor_all 0.0835
_refine_ls_R_factor_gt 0.0724
_refine_ls_shift/su_max 0.000
_refine_ls_shift/su_mean 0.000
_refine_ls_structure_factor_coef Fsqd
_refine_ls_weighting_details 'calc w=1/[\s^2^(Fo^2^)+(0.1194P)^2^+14.1582P] where P=(Fo^2^+2Fc^2^)/3'
_refine_ls_weighting_scheme calc
_refine_ls_wR_factor_gt 0.2016
_refine_ls_wR_factor_ref 0.2129
_reflns_number_gt 5268
_reflns_number_total 6276
_reflns_threshold_expression I>2\s(I)
_cod_data_source_file at2665.cif
_cod_data_source_block I
_cod_original_cell_volume 3558.60(6)
_cod_original_sg_symbol_H-M 'P 21/n'
_cod_database_code 2220047
_cod_database_fobs_code 2220047

loop_
_symmetry_equiv_pos_as_xyz
'x, y, z'
'-x+1/2, y+1/2, -z+1/2'
'-x, -y, -z'
'x-1/2, -y-1/2, z-1/2'

loop_
_atom_site_type_symbol
_atom_site_label
_atom_site_fract_x
_atom_site_fract_y
_atom_site_fract_z
_atom_site_U_iso_or_equiv
_atom_site_adp_type
_atom_site_calc_flag
_atom_site_refinement_flags
_atom_site_occupancy
Co Co1 0.22845(3) 0.04969(6) 0.47231(3) 0.0198(2) Uani d . 1
N N1 0.1221(2) -0.0494(4) 0.47236(17) 0.0223(8) Uani d . 1
N N2 0.1549(2) 0.1052(4) 0.38050(17) 0.0233(8) Uani d . 1
N N3 0.2689(2) -0.1362(4) 0.43523(17) 0.0235(8) Uani d . 1
N N4 0.3331(2) 0.1259(4) 0.45860(17) 0.0232(8) Uani d . 1
N N5 0.2832(2) 0.0047(4) 0.57022(17) 0.0235(8) Uani d . 1
N N6 0.20568(19) 0.2398(4) 0.51664(17) 0.0216(8) Uani d . 1
C C1 0.1066(3) -0.1261(5) 0.5179(2) 0.0252(9) Uani d . 1
H H1 0.1448 -0.1343 0.5568 0.030 Uiso calc R 1
C C2 0.0356(3) -0.1949(5) 0.5099(2) 0.0289(10) Uani d . 1
H H2 0.0267 -0.2474 0.5428 0.035 Uiso calc R 1
C C3 -0.0204(3) -0.1836(5) 0.4530(2) 0.0313(11) Uani d . 1
H H3 -0.0675 -0.2307 0.4465 0.038 Uiso calc R 1
C C4 -0.0075(2) -0.1013(5) 0.4041(2) 0.0278(10) Uani d . 1
C C5 -0.0641(3) -0.0811(6) 0.3436(2) 0.0339(11) Uani d . 1
H H5 -0.1121 -0.1258 0.3351 0.041 Uiso calc R 1
C C6 -0.0489(3) 0.0016(6) 0.2988(2) 0.0365(12) Uani d . 1
H H6 -0.0872 0.0154 0.2604 0.044 Uiso calc R 1
C C7 0.0253(3) 0.0685(5) 0.3093(2) 0.0289(10) Uani d . 1
C C8 0.0446(3) 0.1556(6) 0.2640(2) 0.0348(11) Uani d . 1
H H8 0.0081 0.1739 0.2250 0.042 Uiso calc R 1
C C9 0.1171(3) 0.2124(6) 0.2777(2) 0.0349(11) Uani d . 1
H H9 0.1303 0.2701 0.2482 0.042 Uiso calc R 1
C C10 0.1712(3) 0.1839(5) 0.3359(2) 0.0290(10) Uani d . 1
H H10 0.2210 0.2213 0.3440 0.035 Uiso calc R 1
C C11 0.0829(2) 0.0478(5) 0.3671(2) 0.0237(9) Uani d . 1
C C12 0.0656(2) -0.0368(5) 0.4164(2) 0.0234(9) Uani d . 1
C C13 0.2350(3) -0.2627(5) 0.4210(2) 0.0312(10) Uani d . 1
H H13 0.1877 -0.2785 0.4288 0.037 Uiso calc R 1
C C14 0.2679(3) -0.3736(5) 0.3948(2) 0.0379(12) Uani d . 1
H H14 0.2419 -0.4600 0.3843 0.046 Uiso calc R 1
C C15 0.3377(3) -0.3543(6) 0.3847(2) 0.0375(12) Uani d . 1
H H15 0.3605 -0.4282 0.3685 0.045 Uiso calc R 1
C C16 0.3749(3) -0.2222(5) 0.3990(2) 0.0319(11) Uani d . 1
C C17 0.4484(3) -0.1899(7) 0.3889(2) 0.0408(13) Uani d . 1
H H17 0.4745 -0.2613 0.3742 0.049 Uiso calc R 1
C C18 0.4802(3) -0.0585(7) 0.4003(3) 0.0430(14) Uani d . 1
H H18 0.5273 -0.0409 0.3927 0.052 Uiso calc R 1
C C19 0.4429(3) 0.0541(6) 0.4237(2) 0.0331(11) Uani d . 1
C C20 0.4724(3) 0.1939(6) 0.4353(2) 0.0393(12) Uani d . 1
H H20 0.5186 0.2180 0.4274 0.047 Uiso calc R 1
C C21 0.4328(3) 0.2934(6) 0.4580(2) 0.0374(12) Uani d . 1
H H21 0.4521 0.3859 0.4659 0.045 Uiso calc R 1
C C22 0.3631(3) 0.2568(5) 0.4695(2) 0.0288(10) Uani d . 1
H H22 0.3368 0.3261 0.4852 0.035 Uiso calc R 1
C C23 0.3720(2) 0.0255(5) 0.4363(2) 0.0242(9) Uani d . 1
C C24 0.3377(2) -0.1148(5) 0.42359(19) 0.0238(9) Uani d . 1
C C25 0.3210(3) -0.1131(5) 0.5963(2) 0.0315(10) Uani d . 1
H H25 0.3253 -0.1884 0.5701 0.038 Uiso calc R 1
C C26 0.3545(3) -0.1271(7) 0.6623(3) 0.0437(14) Uani d . 1
H H26 0.3812 -0.2099 0.6792 0.052 Uiso calc R 1
C C27 0.3477(3) -0.0184(7) 0.7013(3) 0.0437(14) Uani d . 1
H H27 0.3696 -0.0269 0.7450 0.052 Uiso calc R 1
C C28 0.3075(3) 0.1062(6) 0.6756(2) 0.0333(11) Uani d . 1
C C29 0.2966(3) 0.2253(6) 0.7135(2) 0.0405(13) Uani d . 1
H H29 0.3175 0.2215 0.7574 0.049 Uiso calc R 1
C C30 0.2569(3) 0.3414(6) 0.6863(2) 0.0383(12) Uani d . 1
H H30 0.2506 0.4167 0.7118 0.046 Uiso calc R 1
C C31 0.2242(3) 0.3520(5) 0.6191(2) 0.0301(10) Uani d . 1
C C32 0.1828(3) 0.4708(5) 0.5884(3) 0.0370(12) Uani d . 1
H H32 0.1749 0.5486 0.6120 0.044 Uiso calc R 1
C C33 0.1537(3) 0.4724(5) 0.5234(3) 0.0369(12) Uani d . 1
H H33 0.1258 0.5507 0.5025 0.044 Uiso calc R 1
C C34 0.1667(3) 0.3550(5) 0.4893(2) 0.0271(10) Uani d . 1
H H34 0.1471 0.3572 0.4452 0.033 Uiso calc R 1
C C35 0.2344(2) 0.2377(5) 0.5808(2) 0.0235(9) Uani d . 1
C C36 0.2759(2) 0.1130(5) 0.6095(2) 0.0244(9) Uani d . 1
B B1 0.5917(3) 0.4996(7) 0.3923(3) 0.0366(13) Uani d . 1
B B2 0.4925(4) 1.0025(7) 0.1490(4) 0.0475(17) Uani d . 1
F F1 0.5174(3) 0.4621(5) 0.3646(2) 0.0922(17) Uani d . 1
F F2 0.6209(3) 0.4429(4) 0.45093(17) 0.0689(12) Uani d . 1
F F3 0.60229(15) 0.6448(3) 0.39024(15) 0.0399(7) Uani d . 1
F F4 0.6351(3) 0.4370(5) 0.3547(2) 0.0865(15) Uani d . 1
F F5 0.4886(3) 0.9846(5) 0.2141(2) 0.0738(12) Uani d . 1
F F6 0.5557(2) 1.0845(4) 0.15558(16) 0.0625(11) Uani d . 1
F F7 0.4259(2) 1.0742(5) 0.1195(2) 0.0742(13) Uani d . 1
F F8 0.4948(3) 0.8703(4) 0.1273(2) 0.0852(14) Uani d . 1
C C1S 0.9015(5) 0.2643(9) 0.7541(3) 0.079(2) Uani d . 1
H H1S1 0.8986 0.3610 0.7677 0.118 Uiso calc R 1
H H1S2 0.9017 0.2640 0.7106 0.118 Uiso calc R 1
H H1S3 0.9482 0.2205 0.7802 0.118 Uiso calc R 1
C C2S 0.8353(5) 0.1856(8) 0.7595(4) 0.072(2) Uani d . 1
N N1S 0.7831(5) 0.1217(10) 0.7631(4) 0.098(2) Uiso d . 1

loop_
_atom_site_aniso_label
_atom_site_aniso_U_11
_atom_site_aniso_U_22
_atom_site_aniso_U_33
_atom_site_aniso_U_12
_atom_site_aniso_U_13
_atom_site_aniso_U_23
Co1 0.0168(3) 0.0217(3) 0.0215(3) -0.0008(2) 0.0067(2) -0.0004(2)
N1 0.0199(17) 0.0226(18) 0.0255(19) -0.0003(14) 0.0086(15) -0.0029(14)
N2 0.0244(18) 0.0242(18) 0.0228(19) -0.0015(15) 0.0094(15) -0.0027(15)
N3 0.0224(18) 0.0256(19) 0.0237(19) 0.0007(15) 0.0086(15) -0.0003(15)
N4 0.0196(17) 0.028(2) 0.0206(18) -0.0017(15) 0.0048(14) 0.0022(15)
N5 0.0180(17) 0.0275(19) 0.0243(19) 0.0005(15) 0.0055(14) 0.0053(15)
N6 0.0198(17) 0.0225(18) 0.0239(19) -0.0019(14) 0.0085(14) -0.0003(14)
C1 0.024(2) 0.025(2) 0.029(2) 0.0014(18) 0.0118(18) 0.0010(18)
C2 0.030(2) 0.027(2) 0.037(3) -0.0012(19) 0.020(2) -0.0002(19)
C3 0.023(2) 0.026(2) 0.049(3) -0.0038(18) 0.016(2) -0.005(2)
C4 0.019(2) 0.029(2) 0.038(3) 0.0007(18) 0.0127(19) -0.008(2)
C5 0.019(2) 0.040(3) 0.039(3) -0.001(2) 0.003(2) -0.008(2)
C6 0.025(2) 0.041(3) 0.036(3) 0.001(2) -0.003(2) -0.007(2)
C7 0.027(2) 0.031(2) 0.027(2) 0.0050(19) 0.0053(19) -0.0032(19)
C8 0.037(3) 0.040(3) 0.023(2) 0.005(2) 0.003(2) -0.002(2)
C9 0.042(3) 0.039(3) 0.024(2) -0.001(2) 0.012(2) 0.002(2)
C10 0.031(2) 0.031(2) 0.026(2) -0.003(2) 0.0093(19) -0.0006(19)
C11 0.021(2) 0.024(2) 0.025(2) 0.0012(17) 0.0064(18) -0.0034(17)
C12 0.020(2) 0.024(2) 0.027(2) 0.0009(17) 0.0081(18) -0.0053(17)
C13 0.035(3) 0.027(2) 0.034(3) -0.001(2) 0.013(2) -0.0016(19)
C14 0.052(3) 0.025(2) 0.034(3) 0.002(2) 0.009(2) -0.004(2)
C15 0.046(3) 0.037(3) 0.032(3) 0.015(2) 0.016(2) -0.002(2)
C16 0.033(2) 0.041(3) 0.021(2) 0.012(2) 0.0076(19) 0.001(2)
C17 0.030(3) 0.066(4) 0.030(3) 0.012(3) 0.014(2) -0.006(2)
C18 0.027(2) 0.073(4) 0.035(3) 0.003(3) 0.019(2) -0.004(3)
C19 0.022(2) 0.056(3) 0.022(2) -0.002(2) 0.0085(19) 0.005(2)
C20 0.024(2) 0.062(3) 0.033(3) -0.015(2) 0.011(2) 0.004(2)
C21 0.033(3) 0.042(3) 0.034(3) -0.016(2) 0.006(2) 0.002(2)
C22 0.028(2) 0.031(2) 0.025(2) -0.0075(19) 0.0041(18) 0.0014(19)
C23 0.020(2) 0.035(2) 0.016(2) 0.0003(18) 0.0035(16) 0.0008(17)
C24 0.024(2) 0.032(2) 0.015(2) 0.0033(18) 0.0057(16) 0.0008(17)
C25 0.023(2) 0.036(3) 0.036(3) 0.004(2) 0.010(2) 0.008(2)
C26 0.031(3) 0.056(3) 0.043(3) 0.009(2) 0.007(2) 0.023(3)
C27 0.030(3) 0.068(4) 0.030(3) 0.002(3) 0.004(2) 0.016(3)
C28 0.024(2) 0.052(3) 0.022(2) -0.008(2) 0.0049(19) 0.006(2)
C29 0.040(3) 0.064(4) 0.018(2) -0.014(3) 0.009(2) -0.007(2)
C30 0.040(3) 0.045(3) 0.034(3) -0.011(2) 0.017(2) -0.014(2)
C31 0.029(2) 0.034(3) 0.032(3) -0.010(2) 0.015(2) -0.011(2)
C32 0.042(3) 0.026(2) 0.051(3) -0.005(2) 0.026(3) -0.012(2)
C33 0.045(3) 0.027(3) 0.045(3) 0.004(2) 0.023(2) 0.001(2)
C34 0.027(2) 0.027(2) 0.030(2) 0.0017(18) 0.0120(19) 0.0040(18)
C35 0.018(2) 0.028(2) 0.026(2) -0.0055(17) 0.0089(17) -0.0021(18)
C36 0.0172(19) 0.033(2) 0.023(2) -0.0053(18) 0.0060(17) 0.0001(18)
B1 0.035(3) 0.042(3) 0.032(3) -0.010(3) 0.008(2) 0.001(3)
B2 0.034(3) 0.035(3) 0.061(4) -0.006(3) -0.004(3) 0.006(3)
F1 0.066(3) 0.086(3) 0.096(3) -0.043(2) -0.020(2) 0.043(3)
F2 0.096(3) 0.051(2) 0.040(2) 0.005(2) -0.0088(19) 0.0005(16)
F3 0.0271(14) 0.0351(16) 0.060(2) -0.0011(12) 0.0168(13) 0.0045(14)
F4 0.129(4) 0.062(3) 0.089(3) -0.011(3) 0.066(3) -0.017(2)
F5 0.078(3) 0.089(3) 0.059(2) -0.013(2) 0.027(2) 0.001(2)
F6 0.055(2) 0.075(2) 0.043(2) -0.0238(18) -0.0066(16) 0.0258(18)
F7 0.0396(19) 0.105(3) 0.069(3) 0.012(2) 0.0018(18) -0.033(2)
F8 0.132(4) 0.048(2) 0.091(3) 0.007(2) 0.057(3) -0.008(2)
C1S 0.116(7) 0.074(5) 0.045(4) 0.001(5) 0.023(4) 0.008(4)
C2S 0.094(6) 0.059(4) 0.080(5) 0.030(4) 0.051(5) 0.024(4)

loop_
_atom_type_symbol
_atom_type_description
_atom_type_scat_dispersion_real
_atom_type_scat_dispersion_imag
_atom_type_scat_source
C C 0.0033 0.0016 'International Tables Vol C Tables 4.2.6.8 and 6.1.1.4'
H H 0.0000 0.0000 'International Tables Vol C Tables 4.2.6.8 and 6.1.1.4'
B B 0.0013 0.0007 'International Tables Vol C Tables 4.2.6.8 and 6.1.1.4'
Co Co 0.3494 0.9721 'International Tables Vol C Tables 4.2.6.8 and 6.1.1.4'
F F 0.0171 0.0103 'International Tables Vol C Tables 4.2.6.8 and 6.1.1.4'
N N 0.0061 0.0033 'International Tables Vol C Tables 4.2.6.8 and 6.1.1.4'

loop_
_geom_angle_atom_site_label_1
_geom_angle_atom_site_label_2
_geom_angle_atom_site_label_3
_geom_angle
_geom_angle_publ_flag
N4 Co1 N2 96.35(14) ?
N4 Co1 N6 94.96(14) ?
N2 Co1 N6 94.71(14) ?
N4 Co1 N1 170.19(14) ?
N2 Co1 N1 78.55(14) y
N6 Co1 N1 93.82(13) ?
N4 Co1 N5 92.75(13) ?
N2 Co1 N5 168.89(14) ?
N6 Co1 N5 78.11(14) y
N1 Co1 N5 93.34(14) ?
N4 Co1 N3 78.43(14) y
N2 Co1 N3 91.24(14) ?
N6 Co1 N3 171.57(13) ?
N1 Co1 N3 93.21(13) ?
N5 Co1 N3 96.84(14) ?
C1 N1 C12 117.8(4) ?
C1 N1 Co1 128.9(3) ?
C12 N1 Co1 113.2(3) ?
C10 N2 C11 117.9(4) ?
C10 N2 Co1 128.8(3) ?
C11 N2 Co1 113.3(3) ?
C13 N3 C24 118.1(4) ?
C13 N3 Co1 129.0(3) ?
C24 N3 Co1 112.9(3) ?
C22 N4 C23 118.6(4) ?
C22 N4 Co1 127.9(3) ?
C23 N4 Co1 113.5(3) ?
C25 N5 C36 118.2(4) ?
C25 N5 Co1 128.6(3) ?
C36 N5 Co1 113.2(3) ?
C34 N6 C35 118.1(4) ?
C34 N6 Co1 128.1(3) ?
C35 N6 Co1 113.7(3) ?
N1 C1 C2 123.0(4) ?
N1 C1 H1 118.5 ?
C2 C1 H1 118.5 ?
C3 C2 C1 118.7(4) ?
C3 C2 H2 120.6 ?
C1 C2 H2 120.6 ?
C2 C3 C4 120.4(4) ?
C2 C3 H3 119.8 ?
C4 C3 H3 119.8 ?
C3 C4 C12 116.9(4) ?
C3 C4 C5 123.7(4) ?
C12 C4 C5 119.4(4) ?
C6 C5 C4 121.1(4) ?
C6 C5 H5 119.5 ?
C4 C5 H5 119.5 ?
C5 C6 C7 121.2(4) ?
C5 C6 H6 119.4 ?
C7 C6 H6 119.4 ?
C11 C7 C8 116.9(4) ?
C11 C7 C6 119.3(4) ?
C8 C7 C6 123.7(4) ?
C9 C8 C7 119.5(4) ?
C9 C8 H8 120.2 ?
C7 C8 H8 120.2 ?
C8 C9 C10 119.7(5) ?
C8 C9 H9 120.1 ?
C10 C9 H9 120.1 ?
N2 C10 C9 122.7(4) ?
N2 C10 H10 118.6 ?
C9 C10 H10 118.6 ?
N2 C11 C7 123.1(4) ?
N2 C11 C12 117.4(4) ?
C7 C11 C12 119.5(4) ?
N1 C12 C4 123.2(4) ?
N1 C12 C11 117.4(4) ?
C4 C12 C11 119.4(4) ?
N3 C13 C14 122.3(5) ?
N3 C13 H13 118.8 ?
C14 C13 H13 118.8 ?
C15 C14 C13 119.9(5) ?
C15 C14 H14 120.1 ?
C13 C14 H14 120.1 ?
C14 C15 C16 119.3(5) ?
C14 C15 H15 120.4 ?
C16 C15 H15 120.4 ?
C15 C16 C24 117.8(4) ?
C15 C16 C17 123.6(5) ?
C24 C16 C17 118.5(5) ?
C18 C17 C16 121.5(5) ?
C18 C17 H17 119.3 ?
C16 C17 H17 119.3 ?
C17 C18 C19 121.4(5) ?
C17 C18 H18 119.3 ?
C19 C18 H18 119.3 ?
C20 C19 C23 117.1(5) ?
C20 C19 C18 124.0(5) ?
C23 C19 C18 118.9(5) ?
C21 C20 C19 119.6(4) ?
C21 C20 H20 120.2 ?
C19 C20 H20 120.2 ?
C20 C21 C22 120.0(5) ?
C20 C21 H21 120.0 ?
C22 C21 H21 120.0 ?
N4 C22 C21 122.1(5) ?
N4 C22 H22 118.9 ?
C21 C22 H22 118.9 ?
N4 C23 C19 122.6(4) ?
N4 C23 C24 117.7(4) ?
C19 C23 C24 119.7(4) ?
N3 C24 C16 122.6(4) ?
N3 C24 C23 117.5(4) ?
C16 C24 C23 119.9(4) ?
N5 C25 C26 122.1(5) ?
N5 C25 H25 119.0 ?
C26 C25 H25 119.0 ?
C27 C26 C25 119.5(5) ?
C27 C26 H26 120.2 ?
C25 C26 H26 120.2 ?
C26 C27 C28 120.0(5) ?
C26 C27 H27 120.0 ?
C28 C27 H27 120.0 ?
C36 C28 C27 117.4(5) ?
C36 C28 C29 119.1(5) ?
C27 C28 C29 123.6(5) ?
C30 C29 C28 120.9(5) ?
C30 C29 H29 119.5 ?
C28 C29 H29 119.5 ?
C29 C30 C31 121.4(5) ?
C29 C30 H30 119.3 ?
C31 C30 H30 119.3 ?
C32 C31 C35 117.5(4) ?
C32 C31 C30 123.6(5) ?
C35 C31 C30 118.8(5) ?
C33 C32 C31 119.8(4) ?
C33 C32 H32 120.1 ?
C31 C32 H32 120.1 ?
C32 C33 C34 119.0(5) ?
C32 C33 H33 120.5 ?
C34 C33 H33 120.5 ?
N6 C34 C33 123.1(4) ?
N6 C34 H34 118.4 ?
C33 C34 H34 118.4 ?
N6 C35 C31 122.5(4) ?
N6 C35 C36 117.5(4) ?
C31 C35 C36 120.0(4) ?
N5 C36 C28 122.8(4) ?
N5 C36 C35 117.5(4) ?
C28 C36 C35 119.7(4) ?
F1 B1 F2 112.6(5) ?
F1 B1 F3 111.9(5) ?
F2 B1 F3 113.7(5) ?
F1 B1 F4 105.9(5) ?
F2 B1 F4 105.7(5) ?
F3 B1 F4 106.3(4) ?
F8 B2 F6 116.8(6) ?
F8 B2 F7 113.9(5) ?
F6 B2 F7 111.6(5) ?
F8 B2 F5 105.2(5) ?
F6 B2 F5 104.2(5) ?
F7 B2 F5 103.5(6) ?
C2S C1S H1S1 109.5 ?
C2S C1S H1S2 109.5 ?
H1S1 C1S H1S2 109.5 ?
C2S C1S H1S3 109.5 ?
H1S1 C1S H1S3 109.5 ?
H1S2 C1S H1S3 109.5 ?
N1S C2S C1S 178.8(10) ?

loop_
_geom_bond_atom_site_label_1
_geom_bond_atom_site_label_2
_geom_bond_distance
_geom_bond_publ_flag
Co1 N4 2.123(4) y
Co1 N2 2.129(4) y
Co1 N6 2.129(4) y
Co1 N1 2.131(3) y
Co1 N5 2.133(4) y
Co1 N3 2.142(4) y
N1 C1 1.331(6) ?
N1 C12 1.353(6) ?
N2 C10 1.331(6) ?
N2 C11 1.355(6) ?
N3 C13 1.327(6) ?
N3 C24 1.355(6) ?
N4 C22 1.332(6) ?
N4 C23 1.351(6) ?
N5 C25 1.334(6) ?
N5 C36 1.366(6) ?
N6 C34 1.331(6) ?
N6 C35 1.356(6) ?
C1 C2 1.398(6) ?
C1 H1 0.9300 ?
C2 C3 1.361(7) ?
C2 H2 0.9300 ?
C3 C4 1.400(7) ?
C3 H3 0.9300 ?
C4 C12 1.401(6) ?
C4 C5 1.432(7) ?
C5 C6 1.346(8) ?
C5 H5 0.9300 ?
C6 C7 1.432(7) ?
C6 H6 0.9300 ?
C7 C11 1.399(6) ?
C7 C8 1.413(7) ?
C8 C9 1.359(7) ?
C8 H8 0.9300 ?
C9 C10 1.388(7) ?
C9 H9 0.9300 ?
C10 H10 0.9300 ?
C11 C12 1.451(6) ?
C13 C14 1.405(7) ?
C13 H13 0.9300 ?
C14 C15 1.353(8) ?
C14 H14 0.9300 ?
C15 C16 1.398(8) ?
C15 H15 0.9300 ?
C16 C24 1.405(6) ?
C16 C17 1.440(7) ?
C17 C18 1.349(8) ?
C17 H17 0.9300 ?
C18 C19 1.428(8) ?
C18 H18 0.9300 ?
C19 C20 1.407(8) ?
C19 C23 1.413(6) ?
C20 C21 1.357(8) ?
C20 H20 0.9300 ?
C21 C22 1.398(7) ?
C21 H21 0.9300 ?
C22 H22 0.9300 ?
C23 C24 1.444(7) ?
C25 C26 1.406(7) ?
C25 H25 0.9300 ?
C26 C27 1.362(9) ?
C26 H26 0.9300 ?
C27 C28 1.401(8) ?
C27 H27 0.9300 ?
C28 C36 1.400(6) ?
C28 C29 1.441(8) ?
C29 C30 1.342(8) ?
C29 H29 0.9300 ?
C30 C31 1.428(7) ?
C30 H30 0.9300 ?
C31 C32 1.396(7) ?
C31 C35 1.409(6) ?
C32 C33 1.373(8) ?
C32 H32 0.9300 ?
C33 C34 1.392(7) ?
C33 H33 0.9300 ?
C34 H34 0.9300 ?
C35 C36 1.429(6) ?
B1 F1 1.344(7) ?
B1 F2 1.351(7) ?
B1 F3 1.376(7) ?
B1 F4 1.426(8) ?
B2 F8 1.333(8) ?
B2 F6 1.346(7) ?
B2 F7 1.360(7) ?
B2 F5 1.468(9) ?
C1S C2S 1.438(12) ?
C1S H1S1 0.9600 ?
C1S H1S2 0.9600 ?
C1S H1S3 0.9600 ?
C2S N1S 1.139(11) ?
